data_4128545
loop_
_publ_author_name
'Hickey, Anne K.'
'Greer, Samuel M.'
'Valdez-Moreira, Juan A'
'Lutz, Sean A.'
'Pink, Maren'
'DeGayner, Jordan A.'
'Harris, T. David'
'Hill, Stephen'
'Telser, Joshua'
'Smith, Jeremy M.'

_publ_section_title
;
 A Dimeric Hydride-Bridged Complex with Geometrically Distinct Iron
 Centers Giving Rise to an <i>S</i> = 3 Ground State.
;
_journal_issue 30
_journal_name_full 'Journal of the American Chemical Society'
_journal_page_first 11970
_journal_page_last 11975
_journal_paper_doi 10.1021/jacs.9b04389
_journal_volume 141
_journal_year 2019
_chemical_formula_sum 'C52 H66 B2 Fe2 N8'
_chemical_formula_weight 936.45
_space_group_IT_number 2
_space_group_name_Hall '-P 1'
_space_group_name_H-M_alt 'P -1'
_symmetry_cell_setting triclinic
_symmetry_space_group_name_Hall '-P 1'
_symmetry_space_group_name_H-M 'P -1'
_atom_sites_solution_hydrogens geom
_atom_sites_solution_primary direct
_atom_sites_solution_secondary difmap
_audit_creation_method SHELXL-97
_cell_angle_alpha 72.7024(18)
_cell_angle_beta 89.0943(18)
_cell_angle_gamma 68.2116(17)
_cell_formula_units_Z 2
_cell_length_a 10.8558(4)
_cell_length_b 13.0976(5)
_cell_length_c 19.9752(7)
_cell_measurement_reflns_used 9926
_cell_measurement_temperature 150(2)
_cell_measurement_theta_max 27.43
_cell_measurement_theta_min 2.52
_cell_volume 2503.64(17)
_computing_cell_refinement 'APEX II v2010.11.3 (Bruker, 2013)'
_computing_data_collection 'APEX II v2010.11.3 (Bruker, 2013)'
_computing_data_reduction 'APEX II v2010.11.3 (Bruker, 2013)'
_computing_molecular_graphics 'SHELXTL (Bruker, 2013)'
_computing_publication_material 'SHELXTL (Bruker, 2013)'
_computing_structure_refinement 'SHELXTL (Bruker, 2012)'
_computing_structure_solution 'SHELXTL (Bruker, 2013)'
_diffrn_ambient_temperature 150(2)
_diffrn_detector 'CCD area detector'
_diffrn_detector_area_resol_mean 83.33
_diffrn_detector_type 'Bruker APEXII'
_diffrn_measured_fraction_theta_full 0.992
_diffrn_measured_fraction_theta_max 0.992
_diffrn_measurement_details '0.50 degree frames measured for 30 seconds each'
_diffrn_measurement_device 'APEX Kappa Duo'
_diffrn_measurement_device_type Kappa
_diffrn_measurement_method 'omega and phi scans'
_diffrn_radiation_monochromator graphite
_diffrn_radiation_source 'fine-focus sealed tube'
_diffrn_radiation_type MoK\a
_diffrn_radiation_wavelength 0.71073
_diffrn_reflns_av_R_equivalents 0.0523
_diffrn_reflns_av_sigmaI/netI 0.0666
_diffrn_reflns_limit_h_max 14
_diffrn_reflns_limit_h_min -12
_diffrn_reflns_limit_k_max 16
_diffrn_reflns_limit_k_min -17
_diffrn_reflns_limit_l_max 25
_diffrn_reflns_limit_l_min -25
_diffrn_reflns_number 38636
_diffrn_reflns_theta_full 27.55
_diffrn_reflns_theta_max 27.55
_diffrn_reflns_theta_min 1.75
_exptl_absorpt_coefficient_mu 0.622
_exptl_absorpt_correction_T_max 0.9577
_exptl_absorpt_correction_T_min 0.8500
_exptl_absorpt_correction_type multi-scan
_exptl_absorpt_process_details 'SADABS, G. Sheldrick; 2014'
_exptl_crystal_colour green
_exptl_crystal_density_diffrn 1.242
_exptl_crystal_density_method 'not measured'
_exptl_crystal_description plate
_exptl_crystal_F_000 992
_exptl_crystal_size_max 0.27
_exptl_crystal_size_mid 0.25
_exptl_crystal_size_min 0.07
_refine_diff_density_max 0.340
_refine_diff_density_min -0.411
_refine_diff_density_rms 0.058
_refine_ls_extinction_method none
_refine_ls_goodness_of_fit_ref 1.035
_refine_ls_hydrogen_treatment mixed
_refine_ls_matrix_type full
_refine_ls_number_parameters 597
_refine_ls_number_reflns 11455
_refine_ls_number_restraints 0
_refine_ls_restrained_S_all 1.035
_refine_ls_R_factor_all 0.0713
_refine_ls_R_factor_gt 0.0412
_refine_ls_shift/su_max 0.001
_refine_ls_shift/su_mean 0.000
_refine_ls_structure_factor_coef Fsqd
_refine_ls_weighting_details 'calc w=1/[\s^2^(Fo^2^)+(0.0366P)^2^+0.2311P] where P=(Fo^2^+2Fc^2^)/3'
_refine_ls_weighting_scheme calc
_refine_ls_wR_factor_gt 0.0857
_refine_ls_wR_factor_ref 0.0942
_reflns_number_gt 8126
_reflns_number_total 11455
_reflns_threshold_expression >2sigma(I)
_cod_data_source_file ja9b04389_si_002.cif
_cod_data_source_block 15075
_cod_original_cell_volume 2503.64(16)
_cod_original_sg_symbol_H-M P-1
_cod_database_code 4128545

loop_
_symmetry_equiv_pos_as_xyz
'x, y, z'
'-x, -y, -z'

loop_
_atom_site_label
_atom_site_type_symbol
_atom_site_fract_x
_atom_site_fract_y
_atom_site_fract_z
_atom_site_U_iso_or_equiv
_atom_site_adp_type
_atom_site_occupancy
_atom_site_symmetry_multiplicity
_atom_site_calc_flag
_atom_site_refinement_flags
Fe1 Fe 0.42240(3) 0.40880(2) 0.204484(14) 0.02005(8) Uani 1 1 d .
Fe2 Fe 0.39378(3) 0.50563(2) 0.298908(14) 0.01860(8) Uani 1 1 d .
H1FE H 0.384(2) 0.3931(17) 0.2900(10) 0.033(6) Uiso 1 1 d .
H2FE H 0.4620(18) 0.5146(16) 0.2263(9) 0.021(5) Uiso 1 1 d .
B1 B 0.3413(2) 0.23789(19) 0.14479(12) 0.0199(5) Uani 1 1 d .
N1 N 0.28190(15) 0.36897(13) 0.09609(8) 0.0189(4) Uani 1 1 d .
N2 N 0.23459(16) 0.55472(13) 0.05461(8) 0.0208(4) Uani 1 1 d .
N3 N 0.49786(16) 0.20025(13) 0.15971(8) 0.0205(4) Uani 1 1 d .
N4 N 0.68703(16) 0.18939(14) 0.20201(9) 0.0221(4) Uani 1 1 d .
C1 C 0.30398(18) 0.45708(16) 0.10960(10) 0.0183(4) Uani 1 1 d .
C2 C 0.1963(2) 0.41236(18) 0.03498(11) 0.0284(5) Uani 1 1 d .
H2 H 0.1636 0.3689 0.0148 0.034 Uiso 1 1 calc R
C3 C 0.1672(2) 0.52692(18) 0.00899(11) 0.0296(5) Uani 1 1 d .
H3 H 0.1110 0.5789 -0.0328 0.035 Uiso 1 1 calc R
C4 C 0.2468(2) 0.66874(17) 0.03930(11) 0.0240(5) Uani 1 1 d .
C5 C 0.1232(2) 0.76316(18) -0.00946(12) 0.0349(6) Uani 1 1 d .
H5A H 0.0422 0.7596 0.0117 0.052 Uiso 1 1 calc R
H5B H 0.1230 0.7505 -0.0554 0.052 Uiso 1 1 calc R
H5C H 0.1257 0.8395 -0.0158 0.052 Uiso 1 1 calc R
C6 C 0.3728(2) 0.6617(2) 0.00328(14) 0.0425(6) Uani 1 1 d .
H6A H 0.4506 0.6028 0.0354 0.064 Uiso 1 1 calc R
H6B H 0.3808 0.7370 -0.0093 0.064 Uiso 1 1 calc R
H6C H 0.3680 0.6406 -0.0395 0.064 Uiso 1 1 calc R
C7 C 0.2523(2) 0.69666(18) 0.10711(11) 0.0299(5) Uani 1 1 d .
H7A H 0.1753 0.6914 0.1320 0.045 Uiso 1 1 calc R
H7B H 0.2504 0.7753 0.0963 0.045 Uiso 1 1 calc R
H7C H 0.3347 0.6413 0.1370 0.045 Uiso 1 1 calc R
C8 C 0.55345(19) 0.25460(16) 0.19063(10) 0.0195(4) Uani 1 1 d .
C9 C 0.5964(2) 0.10085(17) 0.15355(11) 0.0278(5) Uani 1 1 d .
H9 H 0.5834 0.0468 0.1344 0.033 Uiso 1 1 calc R
C10 C 0.7137(2) 0.09411(17) 0.17942(11) 0.0278(5) Uani 1 1 d .
H10 H 0.7988 0.0351 0.1817 0.033 Uiso 1 1 calc R
C11 C 0.7880(2) 0.21863(18) 0.23428(11) 0.0255(5) Uani 1 1 d .
C12 C 0.7545(2) 0.2211(2) 0.30793(11) 0.0348(6) Uani 1 1 d .
H12A H 0.6645 0.2789 0.3053 0.052 Uiso 1 1 calc R
H12B H 0.8190 0.2414 0.3295 0.052 Uiso 1 1 calc R
H12C H 0.7586 0.1447 0.3366 0.052 Uiso 1 1 calc R
C13 C 0.9267(2) 0.1263(2) 0.23850(13) 0.0383(6) Uani 1 1 d .
H13A H 0.9485 0.1252 0.1909 0.057 Uiso 1 1 calc R
H13B H 0.9281 0.0503 0.2665 0.057 Uiso 1 1 calc R
H13C H 0.9925 0.1441 0.2609 0.057 Uiso 1 1 calc R
C14 C 0.7816(2) 0.33687(19) 0.18880(12) 0.0336(5) Uani 1 1 d .
H14A H 0.7991 0.3352 0.1408 0.050 Uiso 1 1 calc R
H14B H 0.8488 0.3562 0.2087 0.050 Uiso 1 1 calc R
H14C H 0.6927 0.3954 0.1877 0.050 Uiso 1 1 calc R
C15 C 0.2798(2) 0.22663(17) 0.21981(10) 0.0217(5) Uani 1 1 d .
C16 C 0.1576(2) 0.30539(18) 0.22848(11) 0.0269(5) Uani 1 1 d .
H16 H 0.1097 0.3707 0.1891 0.032 Uiso 1 1 calc R
C17 C 0.1027(2) 0.2925(2) 0.29239(12) 0.0335(6) Uani 1 1 d .
H17 H 0.0206 0.3497 0.2967 0.040 Uiso 1 1 calc R
C18 C 0.1680(3) 0.1965(2) 0.34930(13) 0.0410(6) Uani 1 1 d .
H18 H 0.1303 0.1860 0.3928 0.049 Uiso 1 1 calc R
C19 C 0.2888(3) 0.1153(2) 0.34281(12) 0.0403(6) Uani 1 1 d .
H19 H 0.3338 0.0485 0.3819 0.048 Uiso 1 1 calc R
C20 C 0.3444(2) 0.13098(18) 0.27957(11) 0.0303(5) Uani 1 1 d .
H20 H 0.4288 0.0754 0.2765 0.036 Uiso 1 1 calc R
C21 C 0.31269(19) 0.15883(16) 0.10285(10) 0.0208(4) Uani 1 1 d .
C22 C 0.2388(2) 0.09164(17) 0.12918(11) 0.0246(5) Uani 1 1 d .
H22 H 0.2028 0.0932 0.1727 0.030 Uiso 1 1 calc R
C23 C 0.2154(2) 0.02213(19) 0.09412(12) 0.0326(5) Uani 1 1 d .
H23 H 0.1646 -0.0228 0.1138 0.039 Uiso 1 1 calc R
C24 C 0.2664(2) 0.01868(18) 0.03082(12) 0.0316(5) Uani 1 1 d .
H24 H 0.2517 -0.0292 0.0069 0.038 Uiso 1 1 calc R
C25 C 0.3390(2) 0.08527(18) 0.00239(12) 0.0305(5) Uani 1 1 d .
H25 H 0.3736 0.0841 -0.0415 0.037 Uiso 1 1 calc R
C26 C 0.3612(2) 0.15407(18) 0.03827(11) 0.0263(5) Uani 1 1 d .
H26 H 0.4112 0.1995 0.0181 0.032 Uiso 1 1 calc R
B2 B 0.1287(2) 0.69831(19) 0.33555(12) 0.0195(5) Uani 1 1 d .
N5 N 0.25027(15) 0.73474(13) 0.31208(8) 0.0190(4) Uani 1 1 d .
N6 N 0.44107(16) 0.73334(14) 0.27628(8) 0.0214(4) Uani 1 1 d .
N7 N 0.19041(16) 0.57413(14) 0.39124(8) 0.0206(4) Uani 1 1 d .
N8 N 0.33735(17) 0.40487(14) 0.45002(8) 0.0242(4) Uani 1 1 d .
C27 C 0.36943(19) 0.66468(17) 0.29725(10) 0.0188(4) Uani 1 1 d .
C28 C 0.2484(2) 0.84524(17) 0.29774(11) 0.0255(5) Uani 1 1 d .
H28 H 0.1762 0.9104 0.3026 0.031 Uiso 1 1 calc R
C29 C 0.3653(2) 0.84464(18) 0.27596(11) 0.0277(5) Uani 1 1 d .
H29 H 0.3915 0.9089 0.2627 0.033 Uiso 1 1 calc R
C30 C 0.5792(2) 0.69783(18) 0.25372(11) 0.0253(5) Uani 1 1 d .
C31 C 0.6437(2) 0.7778(2) 0.26432(13) 0.0375(6) Uani 1 1 d .
H31A H 0.6388 0.7798 0.3130 0.056 Uiso 1 1 calc R
H31B H 0.5966 0.8560 0.2317 0.056 Uiso 1 1 calc R
H31C H 0.7374 0.7490 0.2551 0.056 Uiso 1 1 calc R
C32 C 0.6632(2) 0.57428(19) 0.29924(12) 0.0317(5) Uani 1 1 d .
H32A H 0.6622 0.5696 0.3491 0.047 Uiso 1 1 calc R
H32B H 0.7552 0.5530 0.2871 0.047 Uiso 1 1 calc R
H32C H 0.6261 0.5209 0.2908 0.047 Uiso 1 1 calc R
C33 C 0.5701(2) 0.7070(2) 0.17574(11) 0.0345(6) Uani 1 1 d .
H33A H 0.5133 0.7864 0.1480 0.052 Uiso 1 1 calc R
H33B H 0.5315 0.6534 0.1692 0.052 Uiso 1 1 calc R
H33C H 0.6596 0.6871 0.1601 0.052 Uiso 1 1 calc R
C34 C 0.30873(19) 0.49173(17) 0.38697(10) 0.0204(4) Uani 1 1 d .
C35 C 0.1437(2) 0.53607(19) 0.45481(11) 0.0310(5) Uani 1 1 d .
H35 H 0.0618 0.5769 0.4700 0.037 Uiso 1 1 calc R
C36 C 0.2340(2) 0.43136(19) 0.49139(11) 0.0322(6) Uani 1 1 d .
H36 H 0.2281 0.3845 0.5369 0.039 Uiso 1 1 calc R
C37 C 0.4640(2) 0.29932(18) 0.47167(11) 0.0289(5) Uani 1 1 d .
C38 C 0.5773(2) 0.3317(2) 0.43917(12) 0.0408(6) Uani 1 1 d .
H38A H 0.5588 0.3600 0.3877 0.061 Uiso 1 1 calc R
H38B H 0.6610 0.2633 0.4531 0.061 Uiso 1 1 calc R
H38C H 0.5851 0.3925 0.4558 0.061 Uiso 1 1 calc R
C39 C 0.4473(3) 0.2067(2) 0.44552(14) 0.0496(7) Uani 1 1 d .
H39A H 0.3739 0.1871 0.4670 0.074 Uiso 1 1 calc R
H39B H 0.5300 0.1374 0.4586 0.074 Uiso 1 1 calc R
H39C H 0.4271 0.2361 0.3941 0.074 Uiso 1 1 calc R
C40 C 0.4935(3) 0.2569(2) 0.55104(12) 0.0485(7) Uani 1 1 d .
H40A H 0.4234 0.2320 0.5725 0.073 Uiso 1 1 calc R
H40B H 0.4964 0.3197 0.5672 0.073 Uiso 1 1 calc R
H40C H 0.5799 0.1915 0.5648 0.073 Uiso 1 1 calc R
C41 C 0.05142(18) 0.70084(16) 0.26621(10) 0.0195(4) Uani 1 1 d .
C42 C -0.00517(19) 0.80503(17) 0.21099(10) 0.0242(5) Uani 1 1 d .
H42 H 0.0049 0.8721 0.2150 0.029 Uiso 1 1 calc R
C43 C -0.0755(2) 0.81407(19) 0.15063(11) 0.0286(5) Uani 1 1 d .
H43 H -0.1135 0.8865 0.1145 0.034 Uiso 1 1 calc R
C44 C -0.0901(2) 0.71752(19) 0.14324(11) 0.0290(5) Uani 1 1 d .
H44 H -0.1379 0.7231 0.1020 0.035 Uiso 1 1 calc R
C45 C -0.0347(2) 0.61294(19) 0.19616(11) 0.0284(5) Uani 1 1 d .
H45 H -0.0441 0.5461 0.1914 0.034 Uiso 1 1 calc R
C46 C 0.03522(19) 0.60507(18) 0.25677(11) 0.0249(5) Uani 1 1 d .
H46 H 0.0729 0.5323 0.2927 0.030 Uiso 1 1 calc R
C47 C 0.0322(2) 0.78496(17) 0.37598(10) 0.0217(5) Uani 1 1 d .
C48 C 0.0851(2) 0.80661(19) 0.43090(11) 0.0327(6) Uani 1 1 d .
H48 H 0.1792 0.7743 0.4423 0.039 Uiso 1 1 calc R
C49 C 0.0059(3) 0.8738(2) 0.46981(12) 0.0406(6) Uani 1 1 d .
H49 H 0.0457 0.8870 0.5068 0.049 Uiso 1 1 calc R
C50 C -0.1306(2) 0.92079(19) 0.45422(12) 0.0385(6) Uani 1 1 d .
H50 H -0.1856 0.9670 0.4803 0.046 Uiso 1 1 calc R
C51 C -0.1871(2) 0.90073(19) 0.40088(12) 0.0349(6) Uani 1 1 d .
H51 H -0.2813 0.9324 0.3902 0.042 Uiso 1 1 calc R
C52 C -0.1058(2) 0.83373(18) 0.36234(11) 0.0281(5) Uani 1 1 d .
H52 H -0.1464 0.8210 0.3254 0.034 Uiso 1 1 calc R

loop_
_atom_site_aniso_label
_atom_site_aniso_U_11
_atom_site_aniso_U_22
_atom_site_aniso_U_33
_atom_site_aniso_U_23
_atom_site_aniso_U_13
_atom_site_aniso_U_12
Fe1 0.02120(16) 0.01964(15) 0.01958(16) -0.00886(12) 0.00012(12) -0.00593(11)
Fe2 0.01957(16) 0.02027(15) 0.01791(16) -0.00732(12) 0.00182(11) -0.00876(11)
B1 0.0206(12) 0.0172(11) 0.0236(12) -0.0061(9) 0.0011(9) -0.0093(9)
N1 0.0201(9) 0.0196(8) 0.0188(9) -0.0054(7) -0.0008(7) -0.0098(7)
N2 0.0222(9) 0.0180(8) 0.0213(9) -0.0034(7) -0.0007(7) -0.0090(7)
N3 0.0213(9) 0.0182(8) 0.0239(9) -0.0073(7) 0.0017(7) -0.0091(7)
N4 0.0192(9) 0.0205(9) 0.0284(10) -0.0105(7) 0.0010(7) -0.0073(7)
C1 0.0183(10) 0.0183(10) 0.0192(10) -0.0054(8) 0.0039(8) -0.0085(8)
C2 0.0318(12) 0.0266(12) 0.0291(12) -0.0069(10) -0.0086(10) -0.0147(9)
C3 0.0317(12) 0.0283(12) 0.0270(12) -0.0031(9) -0.0088(9) -0.0136(9)
C4 0.0265(12) 0.0178(10) 0.0279(12) -0.0038(9) 0.0024(9) -0.0114(8)
C5 0.0457(15) 0.0211(11) 0.0312(13) -0.0029(10) -0.0043(11) -0.0093(10)
C6 0.0443(15) 0.0333(13) 0.0546(16) -0.0092(12) 0.0190(13) -0.0242(11)
C7 0.0325(13) 0.0215(11) 0.0348(13) -0.0068(10) -0.0039(10) -0.0106(9)
C8 0.0202(10) 0.0204(10) 0.0205(10) -0.0067(8) 0.0037(8) -0.0103(8)
C9 0.0282(12) 0.0195(11) 0.0372(13) -0.0137(10) -0.0002(10) -0.0072(9)
C10 0.0228(12) 0.0203(11) 0.0412(13) -0.0154(10) 0.0005(10) -0.0046(8)
C11 0.0179(11) 0.0269(11) 0.0331(12) -0.0128(10) -0.0021(9) -0.0073(8)
C12 0.0309(13) 0.0430(14) 0.0333(13) -0.0165(11) -0.0024(10) -0.0135(10)
C13 0.0192(12) 0.0388(14) 0.0573(16) -0.0223(12) -0.0030(11) -0.0059(10)
C14 0.0315(13) 0.0345(13) 0.0422(14) -0.0154(11) 0.0041(10) -0.0182(10)
C15 0.0257(11) 0.0209(10) 0.0248(11) -0.0093(9) 0.0000(9) -0.0140(8)
C16 0.0274(12) 0.0279(12) 0.0285(12) -0.0078(9) 0.0036(9) -0.0150(9)
C17 0.0335(13) 0.0432(14) 0.0350(14) -0.0184(11) 0.0113(11) -0.0225(11)
C18 0.0530(17) 0.0546(17) 0.0299(13) -0.0160(12) 0.0148(12) -0.0347(13)
C19 0.0619(18) 0.0334(14) 0.0235(12) -0.0008(10) 0.0004(12) -0.0222(12)
C20 0.0384(13) 0.0244(11) 0.0276(12) -0.0073(9) 0.0001(10) -0.0120(10)
C21 0.0195(11) 0.0186(10) 0.0250(11) -0.0068(8) -0.0007(8) -0.0079(8)
C22 0.0264(12) 0.0228(11) 0.0257(11) -0.0066(9) -0.0001(9) -0.0111(9)
C23 0.0388(14) 0.0268(12) 0.0376(14) -0.0066(10) -0.0029(11) -0.0208(10)
C24 0.0409(14) 0.0219(11) 0.0335(13) -0.0124(10) -0.0103(11) -0.0104(10)
C25 0.0336(13) 0.0313(12) 0.0274(12) -0.0137(10) -0.0002(10) -0.0096(10)
C26 0.0260(12) 0.0281(11) 0.0295(12) -0.0104(10) 0.0026(9) -0.0145(9)
B2 0.0167(12) 0.0210(11) 0.0194(12) -0.0056(9) 0.0021(9) -0.0064(9)
N5 0.0195(9) 0.0199(9) 0.0193(9) -0.0061(7) 0.0007(7) -0.0095(7)
N6 0.0216(9) 0.0234(9) 0.0235(9) -0.0068(7) 0.0020(7) -0.0137(7)
N7 0.0196(9) 0.0236(9) 0.0188(9) -0.0048(7) 0.0028(7) -0.0099(7)
N8 0.0261(10) 0.0236(9) 0.0174(9) -0.0016(7) 0.0005(7) -0.0071(7)
C27 0.0170(10) 0.0250(11) 0.0162(10) -0.0061(8) 0.0004(8) -0.0104(8)
C28 0.0242(12) 0.0191(10) 0.0312(12) -0.0059(9) -0.0006(9) -0.0075(8)
C29 0.0291(12) 0.0212(11) 0.0349(13) -0.0061(9) 0.0010(10) -0.0138(9)
C30 0.0224(11) 0.0343(12) 0.0283(12) -0.0125(10) 0.0067(9) -0.0188(9)
C31 0.0350(14) 0.0521(15) 0.0447(15) -0.0243(12) 0.0135(11) -0.0311(12)
C32 0.0199(11) 0.0424(14) 0.0354(13) -0.0142(11) 0.0046(10) -0.0135(10)
C33 0.0330(13) 0.0513(15) 0.0297(13) -0.0143(11) 0.0098(10) -0.0267(11)
C34 0.0212(11) 0.0212(10) 0.0212(11) -0.0072(9) -0.0015(8) -0.0102(8)
C35 0.0267(12) 0.0343(13) 0.0291(12) -0.0067(10) 0.0109(10) -0.0113(10)
C36 0.0354(13) 0.0333(12) 0.0229(12) -0.0014(10) 0.0108(10) -0.0135(10)
C37 0.0313(13) 0.0231(11) 0.0223(11) -0.0020(9) -0.0045(9) -0.0035(9)
C38 0.0301(14) 0.0441(15) 0.0328(14) -0.0049(11) -0.0002(10) -0.0028(11)
C39 0.0563(18) 0.0285(13) 0.0545(17) -0.0108(12) -0.0089(13) -0.0070(12)
C40 0.0484(16) 0.0501(16) 0.0269(13) -0.0041(12) -0.0048(11) -0.0026(12)
C41 0.0141(10) 0.0231(10) 0.0220(11) -0.0099(9) 0.0048(8) -0.0059(8)
C42 0.0237(11) 0.0242(11) 0.0272(12) -0.0115(9) 0.0032(9) -0.0092(8)
C43 0.0254(12) 0.0307(12) 0.0230(12) -0.0065(9) -0.0012(9) -0.0047(9)
C44 0.0209(11) 0.0441(14) 0.0253(12) -0.0183(10) 0.0000(9) -0.0103(9)
C45 0.0249(12) 0.0308(12) 0.0368(13) -0.0176(10) 0.0025(10) -0.0133(9)
C46 0.0189(11) 0.0264(11) 0.0300(12) -0.0104(9) 0.0019(9) -0.0083(8)
C47 0.0237(11) 0.0214(10) 0.0211(11) -0.0058(9) 0.0033(8) -0.0104(8)
C48 0.0287(13) 0.0391(13) 0.0309(13) -0.0160(11) 0.0004(10) -0.0097(10)
C49 0.0539(17) 0.0420(14) 0.0304(13) -0.0222(11) 0.0035(12) -0.0149(12)
C50 0.0472(16) 0.0326(13) 0.0333(14) -0.0164(11) 0.0170(12) -0.0086(11)
C51 0.0260(12) 0.0381(13) 0.0395(14) -0.0141(11) 0.0137(10) -0.0102(10)
C52 0.0241(12) 0.0341(12) 0.0308(12) -0.0150(10) 0.0055(9) -0.0125(9)

loop_
_atom_type_symbol
_atom_type_description
_atom_type_scat_dispersion_real
_atom_type_scat_dispersion_imag
_atom_type_scat_source
C C 0.0033 0.0016 'International Tables Vol C Tables 4.2.6.8 and 6.1.1.4'
H H 0.0000 0.0000 'International Tables Vol C Tables 4.2.6.8 and 6.1.1.4'
B B 0.0013 0.0007 'International Tables Vol C Tables 4.2.6.8 and 6.1.1.4'
N N 0.0061 0.0033 'International Tables Vol C Tables 4.2.6.8 and 6.1.1.4'
Fe Fe 0.3463 0.8444 'International Tables Vol C Tables 4.2.6.8 and 6.1.1.4'

loop_
_geom_angle_atom_site_label_1
_geom_angle_atom_site_label_2
_geom_angle_atom_site_label_3
_geom_angle
C8 Fe1 C1 93.06(7)
C8 Fe1 Fe2 136.33(5)
C1 Fe1 Fe2 130.49(5)
C8 Fe1 H1FE 113.2(7)
C1 Fe1 H1FE 132.0(7)
Fe2 Fe1 H1FE 38.0(7)
C8 Fe1 H2FE 128.0(6)
C1 Fe1 H2FE 118.9(6)
Fe2 Fe1 H2FE 39.3(6)
H1FE Fe1 H2FE 76.2(9)
C34 Fe2 C27 87.15(8)
C34 Fe2 Fe1 134.62(6)
C27 Fe2 Fe1 133.28(6)
C34 Fe2 H1FE 93.7(7)
C27 Fe2 H1FE 167.9(7)
Fe1 Fe2 H1FE 42.2(7)
C34 Fe2 H2FE 178.5(7)
C27 Fe2 H2FE 94.2(7)
Fe1 Fe2 H2FE 43.9(7)
H1FE Fe2 H2FE 84.8(10)
N1 B1 N3 107.67(16)
N1 B1 C15 109.75(16)
N3 B1 C15 107.67(16)
N1 B1 C21 108.77(16)
N3 B1 C21 109.39(15)
C15 B1 C21 113.43(18)
C1 N1 C2 109.43(16)
C1 N1 B1 125.00(16)
C2 N1 B1 125.53(17)
C1 N2 C3 109.59(17)
C1 N2 C4 125.55(17)
C3 N2 C4 124.14(16)
C8 N3 C9 109.36(16)
C8 N3 B1 123.44(16)
C9 N3 B1 126.58(17)
C8 N4 C10 109.89(17)
C8 N4 C11 124.21(16)
C10 N4 C11 125.90(16)
N1 C1 N2 105.77(16)
N1 C1 Fe1 114.75(13)
N2 C1 Fe1 139.44(15)
C3 C2 N1 108.07(19)
C3 C2 H2 126.0
N1 C2 H2 126.0
C2 C3 N2 107.09(18)
C2 C3 H3 126.5
N2 C3 H3 126.5
N2 C4 C7 109.77(16)
N2 C4 C6 107.95(17)
C7 C4 C6 111.21(19)
N2 C4 C5 108.90(17)
C7 C4 C5 108.50(17)
C6 C4 C5 110.48(18)
C4 C5 H5A 109.5
C4 C5 H5B 109.5
H5A C5 H5B 109.5
C4 C5 H5C 109.5
H5A C5 H5C 109.5
H5B C5 H5C 109.5
C4 C6 H6A 109.5
C4 C6 H6B 109.5
H6A C6 H6B 109.5
C4 C6 H6C 109.5
H6A C6 H6C 109.5
H6B C6 H6C 109.5
C4 C7 H7A 109.5
C4 C7 H7B 109.5
H7A C7 H7B 109.5
C4 C7 H7C 109.5
H7A C7 H7C 109.5
H7B C7 H7C 109.5
N3 C8 N4 105.89(16)
N3 C8 Fe1 116.02(13)
N4 C8 Fe1 138.05(15)
C10 C9 N3 107.93(18)
C10 C9 H9 126.0
N3 C9 H9 126.0
C9 C10 N4 106.92(17)
C9 C10 H10 126.5
N4 C10 H10 126.5
N4 C11 C12 108.48(18)
N4 C11 C14 108.63(16)
C12 C11 C14 110.24(18)
N4 C11 C13 109.38(17)
C12 C11 C13 109.55(18)
C14 C11 C13 110.52(19)
C11 C12 H12A 109.5
C11 C12 H12B 109.5
H12A C12 H12B 109.5
C11 C12 H12C 109.5
H12A C12 H12C 109.5
H12B C12 H12C 109.5
C11 C13 H13A 109.5
C11 C13 H13B 109.5
H13A C13 H13B 109.5
C11 C13 H13C 109.5
H13A C13 H13C 109.5
H13B C13 H13C 109.5
C11 C14 H14A 109.5
C11 C14 H14B 109.5
H14A C14 H14B 109.5
C11 C14 H14C 109.5
H14A C14 H14C 109.5
H14B C14 H14C 109.5
C16 C15 C20 115.84(19)
C16 C15 B1 123.03(17)
C20 C15 B1 121.00(18)
C17 C16 C15 122.7(2)
C17 C16 H16 118.6
C15 C16 H16 118.6
C18 C17 C16 119.6(2)
C18 C17 H17 120.2
C16 C17 H17 120.2
C17 C18 C19 119.6(2)
C17 C18 H18 120.2
C19 C18 H18 120.2
C18 C19 C20 120.2(2)
C18 C19 H19 119.9
C20 C19 H19 119.9
C19 C20 C15 121.9(2)
C19 C20 H20 119.0
C15 C20 H20 119.0
C22 C21 C26 116.02(19)
C22 C21 B1 122.01(18)
C26 C21 B1 121.97(19)
C21 C22 C23 122.4(2)
C21 C22 H22 118.8
C23 C22 H22 118.8
C24 C23 C22 119.8(2)
C24 C23 H23 120.1
C22 C23 H23 120.1
C23 C24 C25 119.6(2)
C23 C24 H24 120.2
C25 C24 H24 120.2
C24 C25 C26 119.7(2)
C24 C25 H25 120.2
C26 C25 H25 120.2
C25 C26 C21 122.4(2)
C25 C26 H26 118.8
C21 C26 H26 118.8
N7 B2 N5 106.08(15)
N7 B2 C41 112.95(17)
N5 B2 C41 108.18(16)
N7 B2 C47 107.20(16)
N5 B2 C47 109.62(17)
C41 B2 C47 112.59(16)
C27 N5 C28 109.22(17)
C27 N5 B2 125.53(16)
C28 N5 B2 125.05(16)
C27 N6 C29 109.85(17)
C27 N6 C30 126.58(17)
C29 N6 C30 123.52(18)
C34 N7 C35 109.45(16)
C34 N7 B2 123.67(16)
C35 N7 B2 126.48(16)
C34 N8 C36 109.85(16)
C34 N8 C37 124.82(17)
C36 N8 C37 125.29(17)
N5 C27 N6 105.32(17)
N5 C27 Fe2 119.17(14)
N6 C27 Fe2 135.04(14)
C29 C28 N5 108.27(17)
C29 C28 H28 125.9
N5 C28 H28 125.9
C28 C29 N6 107.29(19)
C28 C29 H29 126.4
N6 C29 H29 126.4
N6 C30 C31 109.45(17)
N6 C30 C32 109.33(17)
C31 C30 C32 108.43(18)
N6 C30 C33 108.96(16)
C31 C30 C33 109.49(19)
C32 C30 C33 111.16(18)
C30 C31 H31A 109.5
C30 C31 H31B 109.5
H31A C31 H31B 109.5
C30 C31 H31C 109.5
H31A C31 H31C 109.5
H31B C31 H31C 109.5
C30 C32 H32A 109.5
C30 C32 H32B 109.5
H32A C32 H32B 109.5
C30 C32 H32C 109.5
H32A C32 H32C 109.5
H32B C32 H32C 109.5
C30 C33 H33A 109.5
C30 C33 H33B 109.5
H33A C33 H33B 109.5
C30 C33 H33C 109.5
H33A C33 H33C 109.5
H33B C33 H33C 109.5
N7 C34 N8 105.68(17)
N7 C34 Fe2 121.11(13)
N8 C34 Fe2 132.89(14)
C36 C35 N7 108.15(18)
C36 C35 H35 125.9
N7 C35 H35 125.9
C35 C36 N8 106.78(19)
C35 C36 H36 126.6
N8 C36 H36 126.6
N8 C37 C40 109.63(17)
N8 C37 C38 108.57(17)
C40 C37 C38 108.8(2)
N8 C37 C39 108.47(18)
C40 C37 C39 110.7(2)
C38 C37 C39 110.7(2)
C37 C38 H38A 109.5
C37 C38 H38B 109.5
H38A C38 H38B 109.5
C37 C38 H38C 109.5
H38A C38 H38C 109.5
H38B C38 H38C 109.5
C37 C39 H39A 109.5
C37 C39 H39B 109.5
H39A C39 H39B 109.5
C37 C39 H39C 109.5
H39A C39 H39C 109.5
H39B C39 H39C 109.5
C37 C40 H40A 109.5
C37 C40 H40B 109.5
H40A C40 H40B 109.5
C37 C40 H40C 109.5
H40A C40 H40C 109.5
H40B C40 H40C 109.5
C46 C41 C42 116.10(18)
C46 C41 B2 124.49(17)
C42 C41 B2 119.41(18)
C43 C42 C41 122.5(2)
C43 C42 H42 118.8
C41 C42 H42 118.8
C44 C43 C42 119.8(2)
C44 C43 H43 120.1
C42 C43 H43 120.1
C45 C44 C43 119.5(2)
C45 C44 H44 120.3
C43 C44 H44 120.3
C44 C45 C46 120.2(2)
C44 C45 H45 119.9
C46 C45 H45 119.9
C41 C46 C45 121.95(19)
C41 C46 H46 119.0
C45 C46 H46 119.0
C52 C47 C48 115.87(19)
C52 C47 B2 123.19(19)
C48 C47 B2 120.75(18)
C47 C48 C49 122.7(2)
C47 C48 H48 118.6
C49 C48 H48 118.6
C50 C49 C48 119.4(2)
C50 C49 H49 120.3
C48 C49 H49 120.3
C51 C50 C49 119.8(2)
C51 C50 H50 120.1
C49 C50 H50 120.1
C50 C51 C52 119.9(2)
C50 C51 H51 120.0
C52 C51 H51 120.0
C47 C52 C51 122.3(2)
C47 C52 H52 118.8
C51 C52 H52 118.8

loop_
_geom_bond_atom_site_label_1
_geom_bond_atom_site_label_2
_geom_bond_distance
Fe1 C8 2.0896(19)
Fe1 C1 2.0990(19)
Fe1 Fe2 2.5247(4)
Fe1 H1FE 1.72(2)
Fe1 H2FE 1.762(19)
Fe2 C34 1.966(2)
Fe2 C27 1.990(2)
Fe2 H1FE 1.58(2)
Fe2 H2FE 1.610(18)
B1 N1 1.586(3)
B1 N3 1.590(3)
B1 C15 1.620(3)
B1 C21 1.623(3)
N1 C1 1.362(2)
N1 C2 1.381(2)
N2 C1 1.373(2)
N2 C3 1.383(3)
N2 C4 1.489(3)
N3 C8 1.358(2)
N3 C9 1.383(2)
N4 C8 1.364(2)
N4 C10 1.381(2)
N4 C11 1.498(3)
C2 C3 1.346(3)
C2 H2 0.9500
C3 H3 0.9500
C4 C7 1.512(3)
C4 C6 1.520(3)
C4 C5 1.540(3)
C5 H5A 0.9800
C5 H5B 0.9800
C5 H5C 0.9800
C6 H6A 0.9800
C6 H6B 0.9800
C6 H6C 0.9800
C7 H7A 0.9800
C7 H7B 0.9800
C7 H7C 0.9800
C9 C10 1.345(3)
C9 H9 0.9500
C10 H10 0.9500
C11 C12 1.517(3)
C11 C14 1.521(3)
C11 C13 1.526(3)
C12 H12A 0.9800
C12 H12B 0.9800
C12 H12C 0.9800
C13 H13A 0.9800
C13 H13B 0.9800
C13 H13C 0.9800
C14 H14A 0.9800
C14 H14B 0.9800
C14 H14C 0.9800
C15 C16 1.392(3)
C15 C20 1.404(3)
C16 C17 1.391(3)
C16 H16 0.9500
C17 C18 1.375(3)
C17 H17 0.9500
C18 C19 1.381(3)
C18 H18 0.9500
C19 C20 1.384(3)
C19 H19 0.9500
C20 H20 0.9500
C21 C22 1.390(3)
C21 C26 1.395(3)
C22 C23 1.393(3)
C22 H22 0.9500
C23 C24 1.378(3)
C23 H23 0.9500
C24 C25 1.380(3)
C24 H24 0.9500
C25 C26 1.391(3)
C25 H25 0.9500
C26 H26 0.9500
B2 N7 1.572(3)
B2 N5 1.582(3)
B2 C41 1.616(3)
B2 C47 1.635(3)
N5 C27 1.368(2)
N5 C28 1.382(3)
N6 C27 1.369(3)
N6 C29 1.381(2)
N6 C30 1.501(3)
N7 C34 1.358(2)
N7 C35 1.382(3)
N8 C34 1.369(2)
N8 C36 1.384(3)
N8 C37 1.497(2)
C28 C29 1.332(3)
C28 H28 0.9500
C29 H29 0.9500
C30 C31 1.521(3)
C30 C32 1.528(3)
C30 C33 1.528(3)
C31 H31A 0.9800
C31 H31B 0.9800
C31 H31C 0.9800
C32 H32A 0.9800
C32 H32B 0.9800
C32 H32C 0.9800
C33 H33A 0.9800
C33 H33B 0.9800
C33 H33C 0.9800
C35 C36 1.343(3)
C35 H35 0.9500
C36 H36 0.9500
C37 C40 1.512(3)
C37 C38 1.521(3)
C37 C39 1.523(3)
C38 H38A 0.9800
C38 H38B 0.9800
C38 H38C 0.9800
C39 H39A 0.9800
C39 H39B 0.9800
C39 H39C 0.9800
C40 H40A 0.9800
C40 H40B 0.9800
C40 H40C 0.9800
C41 C46 1.395(3)
C41 C42 1.400(3)
C42 C43 1.388(3)
C42 H42 0.9500
C43 C44 1.381(3)
C43 H43 0.9500
C44 C45 1.380(3)
C44 H44 0.9500
C45 C46 1.396(3)
C45 H45 0.9500
C46 H46 0.9500
C47 C52 1.388(3)
C47 C48 1.393(3)
C48 C49 1.393(3)
C48 H48 0.9500
C49 C50 1.377(3)
C49 H49 0.9500
C50 C51 1.373(3)
C50 H50 0.9500
C51 C52 1.395(3)
C51 H51 0.9500
C52 H52 0.9500

loop_
_geom_torsion_atom_site_label_1
_geom_torsion_atom_site_label_2
_geom_torsion_atom_site_label_3
_geom_torsion_atom_site_label_4
_geom_torsion
C8 Fe1 Fe2 C34 -82.82(11)
C1 Fe1 Fe2 C34 92.19(11)
C8 Fe1 Fe2 C27 130.76(11)
C1 Fe1 Fe2 C27 -54.23(11)
N3 B1 N1 C1 -51.5(2)
C15 B1 N1 C1 65.4(2)
C21 B1 N1 C1 -169.97(17)
N3 B1 N1 C2 130.95(19)
C15 B1 N1 C2 -112.1(2)
C21 B1 N1 C2 12.5(3)
N1 B1 N3 C8 58.3(2)
C15 B1 N3 C8 -60.0(2)
C21 B1 N3 C8 176.30(17)
N1 B1 N3 C9 -131.74(19)
C15 B1 N3 C9 110.0(2)
C21 B1 N3 C9 -13.7(3)
C2 N1 C1 N2 -2.1(2)
B1 N1 C1 N2 -179.98(16)
C2 N1 C1 Fe1 176.16(13)
B1 N1 C1 Fe1 -1.7(2)
C3 N2 C1 N1 1.9(2)
C4 N2 C1 N1 -168.70(17)
C3 N2 C1 Fe1 -175.72(18)
C4 N2 C1 Fe1 13.7(3)
C8 Fe1 C1 N1 40.91(14)
Fe2 Fe1 C1 N1 -135.65(11)
C8 Fe1 C1 N2 -141.7(2)
Fe2 Fe1 C1 N2 41.8(2)
C1 N1 C2 C3 1.6(2)
B1 N1 C2 C3 179.46(18)
N1 C2 C3 N2 -0.4(2)
C1 N2 C3 C2 -0.9(2)
C4 N2 C3 C2 169.82(18)
C1 N2 C4 C7 -42.6(2)
C3 N2 C4 C7 148.10(19)
C1 N2 C4 C6 78.7(2)
C3 N2 C4 C6 -90.5(2)
C1 N2 C4 C5 -161.30(18)
C3 N2 C4 C5 29.5(3)
C9 N3 C8 N4 1.3(2)
B1 N3 C8 N4 172.79(16)
C9 N3 C8 Fe1 179.44(13)
B1 N3 C8 Fe1 -9.1(2)
C10 N4 C8 N3 -1.1(2)
C11 N4 C8 N3 178.89(17)
C10 N4 C8 Fe1 -178.56(17)
C11 N4 C8 Fe1 1.4(3)
C1 Fe1 C8 N3 -35.72(15)
Fe2 Fe1 C8 N3 140.48(11)
C1 Fe1 C8 N4 141.6(2)
Fe2 Fe1 C8 N4 -42.2(3)
C8 N3 C9 C10 -1.1(2)
B1 N3 C9 C10 -172.23(19)
N3 C9 C10 N4 0.4(2)
C8 N4 C10 C9 0.4(2)
C11 N4 C10 C9 -179.54(19)
C8 N4 C11 C12 60.7(2)
C10 N4 C11 C12 -119.4(2)
C8 N4 C11 C14 -59.2(2)
C10 N4 C11 C14 120.8(2)
C8 N4 C11 C13 -179.89(19)
C10 N4 C11 C13 0.1(3)
N1 B1 C15 C16 24.8(3)
N3 B1 C15 C16 141.70(19)
C21 B1 C15 C16 -97.1(2)
N1 B1 C15 C20 -159.39(19)
N3 B1 C15 C20 -42.5(3)
C21 B1 C15 C20 78.7(2)
C20 C15 C16 C17 1.1(3)
B1 C15 C16 C17 177.2(2)
C15 C16 C17 C18 -2.4(4)
C16 C17 C18 C19 1.5(4)
C17 C18 C19 C20 0.6(4)
C18 C19 C20 C15 -1.8(4)
C16 C15 C20 C19 1.0(3)
B1 C15 C20 C19 -175.2(2)
N1 B1 C21 C22 -120.59(19)
N3 B1 C21 C22 122.06(19)
C15 B1 C21 C22 1.8(3)
N1 B1 C21 C26 59.6(2)
N3 B1 C21 C26 -57.8(2)
C15 B1 C21 C26 -178.00(17)
C26 C21 C22 C23 0.9(3)
B1 C21 C22 C23 -178.98(18)
C21 C22 C23 C24 -0.1(3)
C22 C23 C24 C25 -0.7(3)
C23 C24 C25 C26 0.7(3)
C24 C25 C26 C21 0.1(3)
C22 C21 C26 C25 -0.8(3)
B1 C21 C26 C25 179.01(18)
N7 B2 N5 C27 43.2(2)
C41 B2 N5 C27 -78.3(2)
C47 B2 N5 C27 158.63(17)
N7 B2 N5 C28 -142.48(17)
C41 B2 N5 C28 96.1(2)
C47 B2 N5 C28 -27.1(2)
N5 B2 N7 C34 -36.8(2)
C41 B2 N7 C34 81.5(2)
C47 B2 N7 C34 -153.88(18)
N5 B2 N7 C35 135.1(2)
C41 B2 N7 C35 -106.5(2)
C47 B2 N7 C35 18.1(3)
C28 N5 C27 N6 2.2(2)
B2 N5 C27 N6 177.23(16)
C28 N5 C27 Fe2 -171.17(13)
B2 N5 C27 Fe2 3.9(2)
C29 N6 C27 N5 -2.0(2)
C30 N6 C27 N5 -179.64(16)
C29 N6 C27 Fe2 169.71(16)
C30 N6 C27 Fe2 -7.9(3)
C34 Fe2 C27 N5 -44.24(15)
Fe1 Fe2 C27 N5 112.55(13)
C34 Fe2 C27 N6 144.9(2)
Fe1 Fe2 C27 N6 -58.3(2)
C27 N5 C28 C29 -1.5(2)
B2 N5 C28 C29 -176.63(17)
N5 C28 C29 N6 0.2(2)
C27 N6 C29 C28 1.1(2)
C30 N6 C29 C28 178.85(17)
C27 N6 C30 C31 -156.44(19)
C29 N6 C30 C31 26.2(3)
C27 N6 C30 C32 -37.8(3)
C29 N6 C30 C32 144.88(19)
C27 N6 C30 C33 83.9(2)
C29 N6 C30 C33 -93.5(2)
C35 N7 C34 N8 -2.8(2)
B2 N7 C34 N8 170.33(18)
C35 N7 C34 Fe2 171.55(15)
B2 N7 C34 Fe2 -15.3(3)
C36 N8 C34 N7 2.9(2)
C37 N8 C34 N7 -175.05(18)
C36 N8 C34 Fe2 -170.51(17)
C37 N8 C34 Fe2 11.6(3)
C27 Fe2 C34 N7 50.85(16)
Fe1 Fe2 C34 N7 -105.38(15)
C27 Fe2 C34 N8 -136.6(2)
Fe1 Fe2 C34 N8 67.2(2)
C34 N7 C35 C36 1.7(3)
B2 N7 C35 C36 -171.2(2)
N7 C35 C36 N8 0.1(3)
C34 N8 C36 C35 -1.9(3)
C37 N8 C36 C35 176.0(2)
C34 N8 C37 C40 151.1(2)
C36 N8 C37 C40 -26.5(3)
C34 N8 C37 C38 32.5(3)
C36 N8 C37 C38 -145.2(2)
C34 N8 C37 C39 -87.9(3)
C36 N8 C37 C39 94.5(3)
N7 B2 C41 C46 2.4(3)
N5 B2 C41 C46 119.5(2)
C47 B2 C41 C46 -119.2(2)
N7 B2 C41 C42 -178.02(17)
N5 B2 C41 C42 -60.9(2)
C47 B2 C41 C42 60.4(2)
C46 C41 C42 C43 1.1(3)
B2 C41 C42 C43 -178.50(18)
C41 C42 C43 C44 -0.8(3)
C42 C43 C44 C45 0.2(3)
C43 C44 C45 C46 0.2(3)
C42 C41 C46 C45 -0.7(3)
B2 C41 C46 C45 178.84(18)
C44 C45 C46 C41 0.1(3)
N7 B2 C47 C52 -110.7(2)
N5 B2 C47 C52 134.6(2)
C41 B2 C47 C52 14.1(3)
N7 B2 C47 C48 64.2(3)
N5 B2 C47 C48 -50.6(2)
C41 B2 C47 C48 -171.03(19)
C52 C47 C48 C49 -0.6(3)
B2 C47 C48 C49 -175.8(2)
C47 C48 C49 C50 0.3(4)
C48 C49 C50 C51 0.3(4)
C49 C50 C51 C52 -0.6(4)
C48 C47 C52 C51 0.2(3)
B2 C47 C52 C51 175.3(2)
C50 C51 C52 C47 0.3(4)
